data_1540420
loop_
_publ_author_name
'Zhang, Yun'
'Lam, Jacky W. Y.'
'Tang, Ben Zhong'

_publ_section_title
;
 Palladium-catalyzed alkyne polyannulation of diphenols and unactivated
 internal diynes: a new synthetic route to functional heterocyclic
 polymers
;
_journal_issue 2
_journal_name_full 'Polym. Chem.'
_journal_page_first 330
_journal_paper_doi 10.1039/C5PY01466B
_journal_volume 7
_journal_year 2016
_chemical_formula_moiety 'C21 H16 O3 S'
_chemical_formula_sum 'C21 H16 O3 S'
_chemical_formula_weight 348.40
_chemical_name_systematic 5-(methylsulfonyl)-2,3-diphenylbenzofuran
_space_group_IT_number 2
_space_group_name_Hall '-P 1'
_symmetry_cell_setting triclinic
_symmetry_space_group_name_Hall '-P 1'
_symmetry_space_group_name_H-M 'P -1'
_atom_sites_solution_hydrogens geom
_atom_sites_solution_primary direct
_atom_sites_solution_secondary difmap
_audit_creation_date 2014-04-03
_audit_creation_method
;
  Olex2 1.2-beta
  (compiled May  9 2012 12:37:22, GUI svn.r4230)
;
_audit_update_record
;
2015-09-11 deposited with the CCDC.
2015-10-23 downloaded from the CCDC.
;
_cell_angle_alpha 100.954(7)
_cell_angle_beta 94.518(6)
_cell_angle_gamma 103.585(6)
_cell_formula_units_Z 4
_cell_length_a 9.8165(6)
_cell_length_b 12.2268(10)
_cell_length_c 14.5725(12)
_cell_measurement_reflns_used 2270
_cell_measurement_temperature 173(2)
_cell_measurement_theta_max 70.8400
_cell_measurement_theta_min 9.5660
_cell_volume 1655.1(2)
_computing_cell_refinement
;
CrysAlisPro, Agilent Technologies,
Version 1.171.36.32 (release 02-08-2013 CrysAlis171 .NET)
(compiled Aug  2 2013,16:46:58)
;
_computing_data_collection
;
CrysAlisPro, Agilent Technologies,
Version 1.171.36.32 (release 02-08-2013 CrysAlis171 .NET)
(compiled Aug  2 2013,16:46:58)
;
_computing_data_reduction
;
CrysAlisPro, Agilent Technologies,
Version 1.171.36.32 (release 02-08-2013 CrysAlis171 .NET)
(compiled Aug  2 2013,16:46:58)
;
_computing_molecular_graphics
;
O. V. Dolomanov, L. J. Bourhis, R. J. Gildea, J. A. K. Howard and H. Puschmann,
OLEX2: a complete structure solution, refinement and analysis program.
J. Appl. Cryst. (2009). 42, 339-341.
;
_computing_publication_material
;
O. V. Dolomanov, L. J. Bourhis, R. J. Gildea, J. A. K. Howard and H. Puschmann,
OLEX2: a complete structure solution, refinement and analysis program.
J. Appl. Cryst. (2009). 42, 339-341.
;
_computing_structure_refinement
;
XL, G.M. Sheldrick, Acta Cryst.
(2008). A64, 112-122
;
_computing_structure_solution 'SHELXS-97 (Sheldrick, 1990)'
_diffrn_ambient_temperature 173.15
_diffrn_detector_area_resol_mean 15.9578
_diffrn_measured_fraction_theta_full 0.9583
_diffrn_measured_fraction_theta_max 0.5276
_diffrn_measurement_details
;
  1 omega   44.00  177.00   1.0000   15.0000
omega____ theta____ kappa____ phi______ frames
    -      110.0000    0.0000  150.0000 133

  2 omega  -97.00  -19.00   1.0000    8.0000
omega____ theta____ kappa____ phi______ frames
    -      -55.0000  125.0000  120.0000 78

  3 omega  -14.00   69.00   1.0000    8.0000
omega____ theta____ kappa____ phi______ frames
    -       55.0000  -57.0000 -150.0000 83

  4 omega  -15.00   85.00   1.0000    8.0000
omega____ theta____ kappa____ phi______ frames
    -       55.0000  -77.0000  -30.0000 100

  5 omega   29.00  127.00   1.0000    8.0000
omega____ theta____ kappa____ phi______ frames
    -       55.0000   38.0000  120.0000 98

  6 omega   70.00  124.00   1.0000    8.0000
omega____ theta____ kappa____ phi______ frames
    -       55.0000   57.0000    0.0000 54

  7 omega   42.00   71.00   1.0000   15.0000
omega____ theta____ kappa____ phi______ frames
    -      110.0000  -38.0000 -150.0000 29

  8 omega   39.00   64.00   1.0000   15.0000
omega____ theta____ kappa____ phi______ frames
    -      110.0000  -92.0000  120.0000 25

  9 omega   42.00   71.00   1.0000   15.0000
omega____ theta____ kappa____ phi______ frames
    -      110.0000  -38.0000    0.0000 29

 10 omega   37.00   72.00   1.0000   15.0000
omega____ theta____ kappa____ phi______ frames
    -      110.0000  -25.0000  150.0000 35

 11 omega   90.00  125.00   1.0000   15.0000
omega____ theta____ kappa____ phi______ frames
    -      110.0000  -92.0000  120.0000 35

 12 omega   37.00   72.00   1.0000   15.0000
omega____ theta____ kappa____ phi______ frames
    -      110.0000  -25.0000  -60.0000 35

 13 omega   38.00   65.00   1.0000   15.0000
omega____ theta____ kappa____ phi______ frames
    -      110.0000  -25.0000  -30.0000 27

 14 omega   41.00   71.00   1.0000   15.0000
omega____ theta____ kappa____ phi______ frames
    -      110.0000  -38.0000 -120.0000 30

 15 omega   40.00   67.00   1.0000   15.0000
omega____ theta____ kappa____ phi______ frames
    -      110.0000  -38.0000   30.0000 27

 16 omega   44.00   82.00   1.0000   15.0000
omega____ theta____ kappa____ phi______ frames
    -      110.0000  -50.0000   90.0000 38

 17 omega   40.00   71.00   1.0000   15.0000
omega____ theta____ kappa____ phi______ frames
    -      110.0000  -38.0000 -180.0000 31

 18 omega   38.00   66.00   1.0000   15.0000
omega____ theta____ kappa____ phi______ frames
    -      110.0000  -38.0000   60.0000 28

 19 omega   44.00  131.00   1.0000   15.0000
omega____ theta____ kappa____ phi______ frames
    -      110.0000  -92.0000   30.0000 87

 20 omega   88.00  115.00   1.0000   15.0000
omega____ theta____ kappa____ phi______ frames
    -      110.0000   64.0000  -30.0000 27

 21 omega  131.00  166.00   1.0000   15.0000
omega____ theta____ kappa____ phi______ frames
    -      110.0000   64.0000  -30.0000 35

 22 omega   46.00  146.00   1.0000   15.0000
omega____ theta____ kappa____ phi______ frames
    -      110.0000  -92.0000 -120.0000 100

 23 omega   39.00   87.00   1.0000   15.0000
omega____ theta____ kappa____ phi______ frames
    -      110.0000 -111.0000 -150.0000 48

 24 omega   93.00  142.00   1.0000   15.0000
omega____ theta____ kappa____ phi______ frames
    -      110.0000  -93.0000  -33.6710 49

 25 omega   38.00   65.00   1.0000   15.0000
omega____ theta____ kappa____ phi______ frames
    -      110.0000  -93.0000  -33.6710 27
;
_diffrn_measurement_device_type 'Xcalibur, Sapphire3, Gemini ultra'
_diffrn_measurement_method '\w scans'
_diffrn_orient_matrix_UB_11 -0.0262865000
_diffrn_orient_matrix_UB_12 0.0175942000
_diffrn_orient_matrix_UB_13 -0.1011754000
_diffrn_orient_matrix_UB_21 -0.0149870000
_diffrn_orient_matrix_UB_22 0.1221694000
_diffrn_orient_matrix_UB_23 0.0394155000
_diffrn_orient_matrix_UB_31 0.1599832000
_diffrn_orient_matrix_UB_32 0.0488222000
_diffrn_orient_matrix_UB_33 0.0013604000
_diffrn_radiation_monochromator mirror
_diffrn_radiation_type 'Cu K\a'
_diffrn_radiation_wavelength 1.5418
_diffrn_reflns_av_R_equivalents 0.0495
_diffrn_reflns_av_unetI/netI 0.0745
_diffrn_reflns_limit_h_max 11
_diffrn_reflns_limit_h_min -8
_diffrn_reflns_limit_k_max 14
_diffrn_reflns_limit_k_min -14
_diffrn_reflns_limit_l_max 17
_diffrn_reflns_limit_l_min -17
_diffrn_reflns_number 9565
_diffrn_reflns_theta_full 66.50
_diffrn_reflns_theta_max 67.49
_diffrn_reflns_theta_min 9.40
_diffrn_source 'Enhance Ultra (Cu) X-ray Source'
_exptl_absorpt_coefficient_mu 1.880
_exptl_absorpt_correction_T_max 1.00000
_exptl_absorpt_correction_T_min 0.81802
_exptl_absorpt_correction_type multi-scan
_exptl_absorpt_process_details
;
CrysAlisPro, Agilent Technologies,
Version 1.171.36.32 (release 02-08-2013 CrysAlis171 .NET)
(compiled Aug  2 2013,16:46:58)
Empirical absorption correction using spherical harmonics,
 implemented in SCALE3 ABSPACK scaling algorithm.
;
_exptl_crystal_colour 'light yellow'
_exptl_crystal_density_diffrn 1.398
_exptl_crystal_density_method 'not measured'
_exptl_crystal_description plate
_exptl_crystal_F_000 728
_exptl_crystal_size_max 0.30
_exptl_crystal_size_mid 0.08
_exptl_crystal_size_min 0.04
_refine_diff_density_max 0.625
_refine_diff_density_min -0.412
_refine_diff_density_rms 0.059
_refine_ls_extinction_method none
_refine_ls_goodness_of_fit_ref 1.001
_refine_ls_hydrogen_treatment mixed
_refine_ls_matrix_type full
_refine_ls_number_parameters 453
_refine_ls_number_reflns 5695
_refine_ls_number_restraints 0
_refine_ls_restrained_S_all 1.001
_refine_ls_R_factor_all 0.0823
_refine_ls_R_factor_gt 0.0539
_refine_ls_shift/su_max 0.001
_refine_ls_shift/su_mean 0.000
_refine_ls_structure_factor_coef Fsqd
_refine_ls_weighting_details 'calc w=1/[\s^2^(Fo^2^)+(0.0464P)^2^+0.0000P] where P=(Fo^2^+2Fc^2^)/3'
_refine_ls_weighting_scheme calc
_refine_ls_wR_factor_gt 0.1251
_refine_ls_wR_factor_ref 0.1392
_reflns_number_gt 3835
_reflns_number_total 5695
_reflns_threshold_expression >2sigma(I)
_cod_data_source_file c5py01466b2.cif
_cod_data_source_block benzofuran
_cod_depositor_comments
;
The following automatic conversions were performed:

'_symmetry_cell_setting' value 'Triclinic' changed to 'triclinic'
according to
/usr/data/users/saulius/crontab/automatic-downloads/rss-feeds/RSC/lib/dictionaries/cif_core.dic
dictionary named 'cif_core.dic' version 2.4.2 from 2011-04-26.

Automatic conversion script
Id: cif_fix_values 3271 2015-04-21 07:52:19Z andrius 

 Adding full bibliography for 1540420.cif.
;
_cod_original_sg_symbol_H-M P-1
_cod_database_code 1540420
_reflns_odcompleteness_completeness 95.83
_reflns_odcompleteness_iscentric 1
_reflns_odcompleteness_theta 68.13

loop_
_space_group_symop_id
_space_group_symop_operation_xyz
1 'x, y, z'
2 '-x, -y, -z'

loop_
_atom_site_label
_atom_site_type_symbol
_atom_site_fract_x
_atom_site_fract_y
_atom_site_fract_z
_atom_site_U_iso_or_equiv
_atom_site_adp_type
_atom_site_occupancy
_atom_site_symmetry_multiplicity
_atom_site_calc_flag
_atom_site_refinement_flags
S1 S 0.18297(7) 0.45694(6) 0.16038(5) 0.03368(19) Uani 1 1 d .
O1 O 0.4193(2) 0.05924(18) 0.13184(15) 0.0377(5) Uani 1 1 d .
O2 O 0.0758(2) 0.4393(2) 0.08179(16) 0.0457(6) Uani 1 1 d .
O3 O 0.1486(2) 0.4893(2) 0.25446(16) 0.0412(5) Uani 1 1 d .
C2 C 0.3561(3) 0.1477(3) 0.1289(2) 0.0346(6) Uani 1 1 d .
C3 C 0.2766(3) 0.1603(3) 0.0510(2) 0.0401(7) Uani 1 1 d .
H3 H 0.2611 0.1068 -0.0077 0.048 Uiso 1 1 calc R
C4 C 0.2209(3) 0.2552(3) 0.0634(2) 0.0384(7) Uani 1 1 d .
H4 H 0.1656 0.2685 0.0121 0.046 Uiso 1 1 calc R
C5 C 0.2455(3) 0.3318(3) 0.1511(2) 0.0324(6) Uani 1 1 d .
C6 C 0.3244(3) 0.3181(2) 0.2288(2) 0.0312(6) Uani 1 1 d .
H6 H 0.3395 0.3713 0.2876 0.037 Uiso 1 1 calc R
C7 C 0.3811(3) 0.2221(2) 0.2172(2) 0.0309(6) Uani 1 1 d .
C8 C 0.4636(3) 0.1747(2) 0.2788(2) 0.0297(6) Uani 1 1 d .
C9 C 0.4852(3) 0.0781(2) 0.2239(2) 0.0336(6) Uani 1 1 d .
C10 C 0.5613(3) -0.0085(3) 0.2378(2) 0.0355(7) Uani 1 1 d .
C11 C 0.6576(3) 0.0079(3) 0.3187(2) 0.0383(7) Uani 1 1 d .
H11 H 0.6775 0.0777 0.3649 0.046 Uiso 1 1 calc R
C12 C 0.7236(3) -0.0775(3) 0.3312(3) 0.0450(8) Uani 1 1 d .
H12 H 0.7874 -0.0660 0.3867 0.054 Uiso 1 1 calc R
C13 C 0.6988(3) -0.1790(3) 0.2649(3) 0.0476(8) Uani 1 1 d .
H13 H 0.7427 -0.2378 0.2752 0.057 Uiso 1 1 calc R
C14 C 0.6091(4) -0.1936(3) 0.1832(3) 0.0492(9) Uani 1 1 d .
H14 H 0.5941 -0.2618 0.1357 0.059 Uiso 1 1 calc R
C15 C 0.5401(3) -0.1092(3) 0.1697(3) 0.0454(8) Uani 1 1 d .
H15 H 0.4780 -0.1208 0.1134 0.054 Uiso 1 1 calc R
C16 C 0.5096(3) 0.2251(2) 0.3801(2) 0.0310(6) Uani 1 1 d .
C17 C 0.5729(3) 0.3429(3) 0.4109(2) 0.0337(6) Uani 1 1 d .
H17 H 0.5860 0.3909 0.3664 0.040 Uiso 1 1 calc R
C18 C 0.6168(3) 0.3903(3) 0.5057(2) 0.0408(7) Uani 1 1 d .
H18 H 0.6588 0.4707 0.5257 0.049 Uiso 1 1 calc R
C19 C 0.6003(3) 0.3221(3) 0.5712(2) 0.0433(8) Uani 1 1 d .
H19 H 0.6325 0.3549 0.6360 0.052 Uiso 1 1 calc R
C20 C 0.5360(3) 0.2051(3) 0.5417(2) 0.0404(7) Uani 1 1 d .
H20 H 0.5243 0.1578 0.5866 0.048 Uiso 1 1 calc R
C21 C 0.4889(3) 0.1570(3) 0.4474(2) 0.0358(7) Uani 1 1 d .
H21 H 0.4424 0.0774 0.4282 0.043 Uiso 1 1 calc R
C22 C 0.3313(3) 0.5625(3) 0.1469(2) 0.0388(7) Uani 1 1 d .
H22D H 0.3075 0.6368 0.1529 0.058 Uiso 1 1 calc R
H22E H 0.3602 0.5408 0.0846 0.058 Uiso 1 1 calc R
H22F H 0.4091 0.5690 0.1958 0.058 Uiso 1 1 calc R
S1A S 0.31340(7) 0.53396(6) 0.84774(5) 0.03196(18) Uani 1 1 d .
O1A O 0.0872(2) 0.93476(17) 0.85816(15) 0.0359(5) Uani 1 1 d .
O2A O 0.4155(2) 0.5541(2) 0.92920(16) 0.0459(6) Uani 1 1 d .
O3A O 0.3537(2) 0.49655(19) 0.75626(15) 0.0366(5) Uani 1 1 d .
C2A C 0.1499(3) 0.8470(2) 0.8636(2) 0.0325(6) Uani 1 1 d .
C3A C 0.2295(3) 0.8378(3) 0.9434(2) 0.0400(7) Uani 1 1 d .
H3A H 0.2471 0.8943 1.0005 0.048 Uiso 1 1 calc R
C4A C 0.2815(3) 0.7413(3) 0.9347(2) 0.0370(7) Uani 1 1 d .
H4A H 0.3366 0.7300 0.9870 0.044 Uiso 1 1 calc R
C5A C 0.2536(3) 0.6601(2) 0.8496(2) 0.0304(6) Uani 1 1 d .
C6A C 0.1746(3) 0.6695(2) 0.7704(2) 0.0302(6) Uani 1 1 d .
H6A H 0.1567 0.6124 0.7136 0.036 Uiso 1 1 calc R
C7A C 0.1220(3) 0.7678(2) 0.7778(2) 0.0297(6) Uani 1 1 d .
C8A C 0.0355(3) 0.8105(2) 0.7144(2) 0.0308(6) Uani 1 1 d .
C9A C 0.0182(3) 0.9110(2) 0.7664(2) 0.0320(6) Uani 1 1 d .
C10A C -0.0484(3) 1.0021(3) 0.7487(2) 0.0354(7) Uani 1 1 d .
C11A C -0.0800(3) 1.0171(3) 0.6582(3) 0.0414(7) Uani 1 1 d .
H11A H -0.0637 0.9646 0.6057 0.050 Uiso 1 1 calc R
C12A C -0.1351(4) 1.1081(3) 0.6435(3) 0.0484(8) Uani 1 1 d .
H12A H -0.1558 1.1178 0.5812 0.058 Uiso 1 1 calc R
C13A C -0.1600(4) 1.1847(3) 0.7196(3) 0.0548(9) Uani 1 1 d .
H13A H -0.1984 1.2466 0.7096 0.066 Uiso 1 1 calc R
C14A C -0.1289(4) 1.1708(3) 0.8093(3) 0.0544(9) Uani 1 1 d .
H14A H -0.1456 1.2235 0.8614 0.065 Uiso 1 1 calc R
C15A C -0.0731(3) 1.0802(3) 0.8250(3) 0.0430(7) Uani 1 1 d .
H15A H -0.0520 1.0714 0.8876 0.052 Uiso 1 1 calc R
C16A C -0.0174(3) 0.7528(2) 0.6158(2) 0.0298(6) Uani 1 1 d .
C17A C 0.0687(3) 0.7024(3) 0.5587(2) 0.0355(6) Uani 1 1 d .
H17A H 0.1630 0.7075 0.5836 0.043 Uiso 1 1 calc R
C18A C 0.0189(3) 0.6447(3) 0.4662(2) 0.0407(7) Uani 1 1 d .
H18A H 0.0785 0.6099 0.4286 0.049 Uiso 1 1 calc R
C19A C -0.1173(4) 0.6379(3) 0.4285(2) 0.0440(8) Uani 1 1 d .
H19A H -0.1511 0.5993 0.3650 0.053 Uiso 1 1 calc R
C20A C -0.2047(3) 0.6879(3) 0.4843(2) 0.0405(7) Uani 1 1 d .
H20A H -0.2983 0.6836 0.4586 0.049 Uiso 1 1 calc R
C21A C -0.1561(3) 0.7433(3) 0.5761(2) 0.0360(7) Uani 1 1 d .
H21A H -0.2174 0.7759 0.6137 0.043 Uiso 1 1 calc R
C22A C 0.1618(3) 0.4306(3) 0.8604(2) 0.0402(7) Uani 1 1 d .
H22A H 0.0884 0.4200 0.8075 0.060 Uiso 1 1 calc R
H22B H 0.1269 0.4570 0.9197 0.060 Uiso 1 1 calc R
H22C H 0.1855 0.3573 0.8611 0.060 Uiso 1 1 calc R

loop_
_atom_site_aniso_label
_atom_site_aniso_U_11
_atom_site_aniso_U_22
_atom_site_aniso_U_33
_atom_site_aniso_U_23
_atom_site_aniso_U_13
_atom_site_aniso_U_12
S1 0.0323(4) 0.0378(4) 0.0361(4) 0.0098(3) 0.0067(3) 0.0169(3)
O1 0.0431(11) 0.0308(11) 0.0389(12) 0.0027(9) 0.0013(9) 0.0138(9)
O2 0.0432(12) 0.0584(15) 0.0423(13) 0.0114(11) 0.0022(10) 0.0271(11)
O3 0.0411(11) 0.0479(13) 0.0399(12) 0.0095(10) 0.0131(9) 0.0189(10)
C2 0.0353(15) 0.0283(14) 0.0391(17) 0.0044(12) 0.0017(12) 0.0089(11)
C3 0.0509(18) 0.0310(15) 0.0336(16) 0.0002(13) -0.0022(13) 0.0090(13)
C4 0.0405(16) 0.0366(16) 0.0373(17) 0.0100(14) -0.0027(13) 0.0091(13)
C5 0.0286(13) 0.0352(15) 0.0360(16) 0.0085(13) 0.0039(11) 0.0124(11)
C6 0.0315(14) 0.0320(14) 0.0305(15) 0.0051(12) 0.0040(11) 0.0102(11)
C7 0.0300(13) 0.0273(14) 0.0349(16) 0.0063(12) 0.0046(11) 0.0062(11)
C8 0.0268(13) 0.0290(14) 0.0341(15) 0.0073(12) 0.0056(11) 0.0078(10)
C9 0.0328(14) 0.0284(14) 0.0380(16) 0.0063(12) 0.0009(12) 0.0066(11)
C10 0.0299(14) 0.0304(15) 0.0479(18) 0.0093(13) 0.0074(12) 0.0097(11)
C11 0.0343(15) 0.0322(15) 0.0500(19) 0.0086(14) 0.0107(13) 0.0100(12)
C12 0.0349(16) 0.051(2) 0.057(2) 0.0187(17) 0.0116(14) 0.0190(14)
C13 0.0459(18) 0.0380(17) 0.069(2) 0.0182(17) 0.0185(17) 0.0224(14)
C14 0.0493(19) 0.0307(16) 0.068(2) 0.0031(16) 0.0120(17) 0.0159(14)
C15 0.0408(17) 0.0370(17) 0.056(2) 0.0025(15) 0.0018(15) 0.0134(13)
C16 0.0259(13) 0.0313(14) 0.0399(16) 0.0090(12) 0.0058(11) 0.0141(11)
C17 0.0308(14) 0.0317(15) 0.0415(17) 0.0087(13) 0.0068(12) 0.0119(11)
C18 0.0364(15) 0.0357(16) 0.0484(19) 0.0012(14) 0.0047(13) 0.0118(12)
C19 0.0393(16) 0.060(2) 0.0333(16) 0.0036(15) 0.0046(13) 0.0221(15)
C20 0.0376(15) 0.0527(19) 0.0393(17) 0.0202(15) 0.0097(13) 0.0184(14)
C21 0.0313(14) 0.0360(16) 0.0438(18) 0.0122(13) 0.0073(12) 0.0120(11)
C22 0.0397(16) 0.0347(16) 0.0498(19) 0.0160(14) 0.0171(14) 0.0153(12)
S1A 0.0337(4) 0.0356(4) 0.0321(4) 0.0093(3) 0.0046(3) 0.0181(3)
O1A 0.0440(11) 0.0282(10) 0.0367(11) 0.0027(9) 0.0019(9) 0.0161(8)
O2A 0.0484(13) 0.0609(15) 0.0367(12) 0.0118(11) -0.0001(10) 0.0311(11)
O3A 0.0366(11) 0.0431(12) 0.0345(11) 0.0080(9) 0.0070(9) 0.0183(9)
C2A 0.0344(14) 0.0284(14) 0.0365(16) 0.0064(12) 0.0032(12) 0.0126(11)
C3A 0.0513(18) 0.0298(15) 0.0350(17) -0.0004(13) -0.0026(14) 0.0112(13)
C4A 0.0405(16) 0.0360(16) 0.0325(16) 0.0058(13) -0.0062(12) 0.0106(12)
C5A 0.0284(13) 0.0306(14) 0.0351(15) 0.0086(12) 0.0040(11) 0.0122(11)
C6A 0.0282(13) 0.0308(14) 0.0313(15) 0.0041(12) 0.0024(11) 0.0092(11)
C7A 0.0274(13) 0.0303(14) 0.0329(15) 0.0086(12) 0.0043(11) 0.0087(10)
C8A 0.0281(13) 0.0303(14) 0.0378(16) 0.0108(12) 0.0075(11) 0.0108(11)
C9A 0.0309(14) 0.0305(15) 0.0378(16) 0.0113(12) 0.0058(12) 0.0103(11)
C10A 0.0292(14) 0.0314(15) 0.0491(18) 0.0118(13) 0.0052(12) 0.0118(11)
C11A 0.0432(17) 0.0340(16) 0.050(2) 0.0109(14) 0.0064(14) 0.0150(13)
C12A 0.054(2) 0.0416(19) 0.055(2) 0.0181(16) 0.0005(16) 0.0195(15)
C13A 0.056(2) 0.048(2) 0.074(3) 0.0233(19) 0.0090(18) 0.0302(17)
C14A 0.064(2) 0.045(2) 0.066(2) 0.0116(18) 0.0193(19) 0.0335(17)
C15A 0.0443(17) 0.0405(18) 0.053(2) 0.0151(15) 0.0128(15) 0.0211(14)
C16A 0.0301(13) 0.0262(14) 0.0347(15) 0.0095(12) 0.0023(11) 0.0085(10)
C17A 0.0335(15) 0.0379(16) 0.0376(17) 0.0091(13) 0.0033(12) 0.0139(12)
C18A 0.0439(17) 0.0381(17) 0.0422(18) 0.0073(14) 0.0058(14) 0.0158(13)
C19A 0.0500(18) 0.0426(18) 0.0345(17) 0.0054(14) -0.0055(14) 0.0084(14)
C20A 0.0296(14) 0.0430(17) 0.0478(19) 0.0118(15) -0.0041(13) 0.0087(12)
C21A 0.0282(14) 0.0358(16) 0.0475(18) 0.0138(14) 0.0045(12) 0.0114(11)
C22A 0.0434(17) 0.0360(16) 0.0508(19) 0.0175(14) 0.0188(14) 0.0182(13)

loop_
_atom_type_symbol
_atom_type_description
_atom_type_scat_dispersion_real
_atom_type_scat_dispersion_imag
_atom_type_scat_source
C C 0.0181 0.0091 'International Tables Vol C Tables 4.2.6.8 and 6.1.1.4'
H H 0.0000 0.0000 'International Tables Vol C Tables 4.2.6.8 and 6.1.1.4'
O O 0.0492 0.0322 'International Tables Vol C Tables 4.2.6.8 and 6.1.1.4'
S S 0.3331 0.5567 'International Tables Vol C Tables 4.2.6.8 and 6.1.1.4'

loop_
_geom_angle_atom_site_label_1
_geom_angle_atom_site_label_2
_geom_angle_atom_site_label_3
_geom_angle
O2 S1 O3 118.63(13)
O2 S1 C5 108.36(14)
O2 S1 C22 108.58(16)
O3 S1 C5 109.22(14)
O3 S1 C22 107.61(15)
C22 S1 C5 103.37(14)
C2 O1 C9 106.5(2)
O1 C2 C3 125.3(3)
O1 C2 C7 110.0(3)
C3 C2 C7 124.7(3)
C2 C3 C4 116.1(3)
C3 C4 C5 120.4(3)
C4 C5 S1 118.3(2)
C6 C5 S1 118.4(2)
C6 C5 C4 123.1(3)
C5 C6 C7 117.1(3)
C2 C7 C6 118.7(3)
C2 C7 C8 106.5(3)
C6 C7 C8 134.8(3)
C7 C8 C16 124.3(3)
C9 C8 C7 105.8(3)
C9 C8 C16 129.8(3)
O1 C9 C10 113.1(3)
C8 C9 O1 111.1(3)
C8 C9 C10 135.7(3)
C11 C10 C9 121.6(3)
C15 C10 C9 120.1(3)
C15 C10 C11 118.3(3)
C12 C11 C10 120.0(3)
C13 C12 C11 121.5(3)
C12 C13 C14 118.8(3)
C13 C14 C15 120.6(3)
C10 C15 C14 120.7(3)
C17 C16 C8 120.4(3)
C17 C16 C21 118.5(3)
C21 C16 C8 121.1(3)
C18 C17 C16 120.5(3)
C19 C18 C17 120.6(3)
C18 C19 C20 119.5(3)
C21 C20 C19 120.5(3)
C20 C21 C16 120.3(3)
O2A S1A O3A 118.25(13)
O2A S1A C5A 108.38(14)
O2A S1A C22A 108.46(16)
O3A S1A C5A 109.45(14)
O3A S1A C22A 107.58(15)
C22A S1A C5A 103.75(14)
C2A O1A C9A 106.4(2)
O1A C2A C3A 124.9(3)
O1A C2A C7A 110.4(3)
C3A C2A C7A 124.7(3)
C4A C3A C2A 115.8(3)
C3A C4A C5A 120.5(3)
C4A C5A S1A 117.2(2)
C6A C5A S1A 119.0(2)
C6A C5A C4A 123.6(3)
C5A C6A C7A 116.6(3)
C2A C7A C6A 118.8(3)
C2A C7A C8A 106.4(2)
C6A C7A C8A 134.8(3)
C7A C8A C16A 124.4(3)
C9A C8A C7A 105.5(3)
C9A C8A C16A 130.1(3)
O1A C9A C10A 112.4(3)
C8A C9A O1A 111.3(2)
C8A C9A C10A 136.2(3)
C11A C10A C9A 121.7(3)
C11A C10A C15A 118.8(3)
C15A C10A C9A 119.4(3)
C10A C11A C12A 120.6(3)
C13A C12A C11A 120.1(3)
C14A C13A C12A 119.7(3)
C13A C14A C15A 120.8(4)
C14A C15A C10A 119.9(3)
C17A C16A C8A 120.5(2)
C17A C16A C21A 117.6(3)
C21A C16A C8A 121.9(3)
C18A C17A C16A 121.1(3)
C19A C18A C17A 120.2(3)
C18A C19A C20A 119.6(3)
C21A C20A C19A 120.2(3)
C20A C21A C16A 121.3(3)

loop_
_geom_bond_atom_site_label_1
_geom_bond_atom_site_label_2
_geom_bond_distance
S1 O2 1.440(2)
S1 O3 1.442(2)
S1 C5 1.763(3)
S1 C22 1.756(3)
O1 C2 1.374(3)
O1 C9 1.395(4)
C2 C3 1.380(4)
C2 C7 1.393(4)
C3 C4 1.384(4)
C4 C5 1.399(4)
C5 C6 1.381(4)
C6 C7 1.401(4)
C7 C8 1.450(4)
C8 C9 1.365(4)
C8 C16 1.478(4)
C9 C10 1.466(4)
C10 C11 1.403(5)
C10 C15 1.388(5)
C11 C12 1.384(4)
C12 C13 1.377(5)
C13 C14 1.380(5)
C14 C15 1.394(5)
C16 C17 1.397(4)
C16 C21 1.399(4)
C17 C18 1.383(5)
C18 C19 1.377(5)
C19 C20 1.389(5)
C20 C21 1.383(5)
S1A O2A 1.435(2)
S1A O3A 1.442(2)
S1A C5A 1.771(3)
S1A C22A 1.759(3)
O1A C2A 1.368(3)
O1A C9A 1.397(4)
C2A C3A 1.387(4)
C2A C7A 1.392(4)
C3A C4A 1.380(4)
C4A C5A 1.397(4)
C5A C6A 1.378(4)
C6A C7A 1.405(4)
C7A C8A 1.455(4)
C8A C9A 1.370(4)
C8A C16A 1.468(4)
C9A C10A 1.469(4)
C10A C11A 1.387(5)
C10A C15A 1.399(5)
C11A C12A 1.390(4)
C12A C13A 1.386(5)
C13A C14A 1.370(6)
C14A C15A 1.394(4)
C16A C17A 1.395(4)
C16A C21A 1.407(4)
C17A C18A 1.389(5)
C18A C19A 1.382(4)
C19A C20A 1.392(5)
C20A C21A 1.371(5)

loop_
_geom_torsion_atom_site_label_1
_geom_torsion_atom_site_label_2
_geom_torsion_atom_site_label_3
_geom_torsion_atom_site_label_4
_geom_torsion
S1 C5 C6 C7 -175.5(2)
O1 C2 C3 C4 179.4(3)
O1 C2 C7 C6 -179.7(2)
O1 C2 C7 C8 -1.0(3)
O1 C9 C10 C11 166.6(3)
O1 C9 C10 C15 -12.8(4)
O2 S1 C5 C4 18.9(3)
O2 S1 C5 C6 -165.4(2)
O3 S1 C5 C4 149.5(2)
O3 S1 C5 C6 -34.8(3)
C2 O1 C9 C8 0.7(3)
C2 O1 C9 C10 -178.5(2)
C2 C3 C4 C5 -0.3(5)
C2 C7 C8 C9 1.4(3)
C2 C7 C8 C16 -178.0(3)
C3 C2 C7 C6 -1.0(5)
C3 C2 C7 C8 177.7(3)
C3 C4 C5 S1 175.4(2)
C3 C4 C5 C6 -0.1(5)
C4 C5 C6 C7 0.0(4)
C5 C6 C7 C2 0.5(4)
C5 C6 C7 C8 -177.7(3)
C6 C7 C8 C9 179.8(3)
C6 C7 C8 C16 0.5(5)
C7 C2 C3 C4 0.9(5)
C7 C8 C9 O1 -1.3(3)
C7 C8 C9 C10 177.7(3)
C7 C8 C16 C17 -48.1(4)
C7 C8 C16 C21 131.0(3)
C8 C9 C10 C11 -12.4(5)
C8 C9 C10 C15 168.2(3)
C8 C16 C17 C18 -179.6(3)
C8 C16 C21 C20 178.3(3)
C9 O1 C2 C3 -178.5(3)
C9 O1 C2 C7 0.2(3)
C9 C8 C16 C17 132.7(3)
C9 C8 C16 C21 -48.2(4)
C9 C10 C11 C12 177.6(3)
C9 C10 C15 C14 -178.3(3)
C10 C11 C12 C13 1.0(5)
C11 C10 C15 C14 2.3(5)
C11 C12 C13 C14 1.8(5)
C12 C13 C14 C15 -2.6(5)
C13 C14 C15 C10 0.6(5)
C15 C10 C11 C12 -3.1(5)
C16 C8 C9 O1 178.0(3)
C16 C8 C9 C10 -3.0(6)
C16 C17 C18 C19 0.7(4)
C17 C16 C21 C20 -2.7(4)
C17 C18 C19 C20 -1.4(5)
C18 C19 C20 C21 0.0(5)
C19 C20 C21 C16 2.0(4)
C21 C16 C17 C18 1.3(4)
C22 S1 C5 C4 -96.2(3)
C22 S1 C5 C6 79.5(3)
S1A C5A C6A C7A 175.9(2)
O1A C2A C3A C4A 178.8(3)
O1A C2A C7A C6A -178.3(2)
O1A C2A C7A C8A 0.2(3)
O1A C9A C10A C11A 157.9(3)
O1A C9A C10A C15A -18.3(4)
O2A S1A C5A C4A -16.1(3)
O2A S1A C5A C6A 168.3(2)
O3A S1A C5A C4A -146.4(2)
O3A S1A C5A C6A 38.1(3)
C2A O1A C9A C8A 0.3(3)
C2A O1A C9A C10A -177.0(2)
C2A C3A C4A C5A 0.1(5)
C2A C7A C8A C9A -0.1(3)
C2A C7A C8A C16A 179.7(3)
C3A C2A C7A C6A 1.4(5)
C3A C2A C7A C8A 179.9(3)
C3A C4A C5A S1A -175.4(2)
C3A C4A C5A C6A -0.1(5)
C4A C5A C6A C7A 0.6(4)
C5A C6A C7A C2A -1.2(4)
C5A C6A C7A C8A -179.2(3)
C6A C7A C8A C9A 178.1(3)
C6A C7A C8A C16A -2.2(5)
C7A C2A C3A C4A -0.8(5)
C7A C8A C9A O1A -0.1(3)
C7A C8A C9A C10A 176.2(3)
C7A C8A C16A C17A -40.4(4)
C7A C8A C16A C21A 137.8(3)
C8A C9A C10A C11A -18.4(5)
C8A C9A C10A C15A 165.5(3)
C8A C16A C17A C18A 178.2(3)
C8A C16A C21A C20A -179.2(3)
C9A O1A C2A C3A -179.9(3)
C9A O1A C2A C7A -0.3(3)
C9A C8A C16A C17A 139.2(3)
C9A C8A C16A C21A -42.6(5)
C9A C10A C11A C12A -176.1(3)
C9A C10A C15A C14A 176.4(3)
C10A C11A C12A C13A -0.4(5)
C11A C10A C15A C14A 0.1(5)
C11A C12A C13A C14A 0.5(6)
C12A C13A C14A C15A -0.3(6)
C13A C14A C15A C10A 0.0(6)
C15A C10A C11A C12A 0.1(5)
C16A C8A C9A O1A -179.8(3)
C16A C8A C9A C10A -3.5(6)
C16A C17A C18A C19A 0.9(5)
C17A C16A C21A C20A -0.9(5)
C17A C18A C19A C20A -0.7(5)
C18A C19A C20A C21A -0.3(5)
C19A C20A C21A C16A 1.1(5)
C21A C16A C17A C18A -0.1(5)
C22A S1A C5A C4A 99.0(3)
C22A S1A C5A C6A -76.5(3)
